data_7001296
loop_
_publ_author_name
'Vlahopoulou, Gina C.'
'Stamatatos, Theocharis C.'
'Psycharis, Vassilis'
'Perlepes, Spyros P.'
'Christou, George'

_publ_section_title
;
 Initial employment of \a-benzoin oxime as a route to high-nuclearity
 metal clusters: decanuclear CuII complexes with a wheel topology
;
_journal_issue 19
_journal_name_full 'Dalton Transactions'
_journal_page_first 3646
_journal_page_last 3649
_journal_paper_doi 10.1039/b901990a
_journal_year 2009
_chemical_formula_sum 'C156 H146 Cl16 Cu10 N10 O22'
_chemical_formula_weight 3715.43
_chemical_name_systematic
;
?
;
_space_group_IT_number 14
_symmetry_cell_setting monoclinic
_symmetry_space_group_name_Hall '-P 2yn'
_symmetry_space_group_name_H-M 'P 1 21/n 1'
_atom_sites_solution_hydrogens geom
_atom_sites_solution_primary direct
_atom_sites_solution_secondary difmap
_audit_creation_method SHELXL-97
_audit_update_record
;
2008-11-25 # Formatted by publCIF
;
_cell_angle_alpha 90.00
_cell_angle_beta 91.464(1)
_cell_angle_gamma 90.00
_cell_formula_units_Z 2
_cell_length_a 16.9401(11)
_cell_length_b 27.9757(18)
_cell_length_c 16.9907(11)
_cell_measurement_reflns_used 448
_cell_measurement_temperature 173(2)
_cell_measurement_theta_max 28.0
_cell_measurement_theta_min 2.0
_cell_volume 8049.5(9)
_computing_cell_refinement 'Bruker SMART v5.624 & SAINT 6.36a (Bruker 1998)'
_computing_data_collection 'Bruker SMART v5.624 (Bruker 1998)'
_computing_data_reduction 'Bruker SHELXTL v6.14 (Bruker 2000)'
_computing_molecular_graphics 'Bruker SHELXTL v6.14'
_computing_publication_material 'Bruker SHELXTL v6.14'
_computing_structure_refinement 'Bruker SHELXTL v6.14'
_computing_structure_solution 'Bruker SHELXTL v6.14'
_diffrn_ambient_temperature 173(2)
_diffrn_measured_fraction_theta_full 0.993
_diffrn_measured_fraction_theta_max 0.993
_diffrn_measurement_device_type 'SMART CCD area detector'
_diffrn_measurement_method '\w scans'
_diffrn_radiation_monochromator graphite
_diffrn_radiation_source 'fine-focus sealed tube'
_diffrn_radiation_type MoK\a
_diffrn_radiation_wavelength 0.71073
_diffrn_reflns_av_R_equivalents 0.0297
_diffrn_reflns_av_sigmaI/netI 0.0368
_diffrn_reflns_limit_h_max 21
_diffrn_reflns_limit_h_min -22
_diffrn_reflns_limit_k_max 36
_diffrn_reflns_limit_k_min -36
_diffrn_reflns_limit_l_max 22
_diffrn_reflns_limit_l_min -17
_diffrn_reflns_number 53932
_diffrn_reflns_theta_full 27.50
_diffrn_reflns_theta_max 27.50
_diffrn_reflns_theta_min 1.40
_diffrn_standards_decay_% 1
_diffrn_standards_number 0
_exptl_absorpt_coefficient_mu 1.626
_exptl_absorpt_correction_T_max 0.7925
_exptl_absorpt_correction_T_min 0.6772
_exptl_absorpt_correction_type integration
_exptl_absorpt_process_details 'based on measured indexed crystal faces, Bruker SHELXTL v6.12 (Bruker 1998)'
_exptl_crystal_colour green
_exptl_crystal_density_diffrn 1.533
_exptl_crystal_density_meas 0
_exptl_crystal_density_method 'not measured'
_exptl_crystal_description plates
_exptl_crystal_F_000 3780
_exptl_crystal_size_max 0.26
_exptl_crystal_size_mid 0.19
_exptl_crystal_size_min 0.15
_refine_diff_density_max 0.356
_refine_diff_density_min -0.280
_refine_diff_density_rms 0.057
_refine_ls_extinction_method none
_refine_ls_goodness_of_fit_ref 1.009
_refine_ls_hydrogen_treatment constr
_refine_ls_matrix_type full
_refine_ls_number_parameters 811
_refine_ls_number_reflns 18359
_refine_ls_number_restraints 0
_refine_ls_restrained_S_all 1.009
_refine_ls_R_factor_all 0.0441
_refine_ls_R_factor_gt 0.0324
_refine_ls_shift/su_max 0.002
_refine_ls_shift/su_mean 0.000
_refine_ls_structure_factor_coef Fsqd
_refine_ls_weighting_details 'calc w=1/[\s^2^(Fo^2^)+(0.0428P)] where P=(Fo^2^+2Fc^2^)/3'
_refine_ls_weighting_scheme calc
_refine_ls_wR_factor_gt 0.0765
_refine_ls_wR_factor_ref 0.0795
_reflns_number_gt 14412
_reflns_number_total 18359
_reflns_threshold_expression I>2\s(I)
_cod_data_source_file b901990a.txt
_cod_data_source_block st412
_cod_depositor_comments
;
The following automatic conversions were performed:
'_symmetry_cell_setting' value 'Monoclinic' changed to 'monoclinic'
according to '/home/saulius/struct/CIF-dictionaries/cif_core.dic'
dictionary named 'cif_core.dic' version 2.4.1 from 2010-06-29.

Automatic conversion script
Id: cif_fix_enum 1527 2010-12-29 10:47:43Z saulius 
;
_cod_original_sg_symbol_H-M P21/n
_cod_database_code 7001296

loop_
_symmetry_equiv_pos_as_xyz
'x, y, z'
'-x+1/2, y+1/2, -z+1/2'
'-x, -y, -z'
'x-1/2, -y-1/2, z-1/2'

loop_
_atom_site_label
_atom_site_type_symbol
_atom_site_fract_x
_atom_site_fract_y
_atom_site_fract_z
_atom_site_U_iso_or_equiv
_atom_site_adp_type
_atom_site_occupancy
_atom_site_symmetry_multiplicity
_atom_site_calc_flag
_atom_site_refinement_flags
_atom_site_disorder_assembly
_atom_site_disorder_group
Cu1 Cu 0.884210(14) -0.118741(8) 0.288323(14) 0.02953(6) Uani 1 1 d . . .
Cu2 Cu 0.820038(13) -0.011590(8) 0.316356(13) 0.02547(6) Uani 1 1 d . . .
Cu3 Cu 0.797320(13) 0.088190(8) 0.408410(12) 0.02560(6) Uani 1 1 d . . .
Cu4 Cu 0.859849(13) 0.172076(8) 0.518674(13) 0.02504(6) Uani 1 1 d . . .
Cu5 Cu 0.973968(13) 0.185621(8) 0.662278(13) 0.02715(6) Uani 1 1 d . . .
N1 N 0.92763(9) -0.06347(5) 0.23401(9) 0.0294(3) Uani 1 1 d . . .
N2 N 0.75649(9) -0.00715(5) 0.41041(9) 0.0270(3) Uani 1 1 d . . .
N3 N 0.87117(9) 0.13642(5) 0.36987(9) 0.0274(3) Uani 1 1 d . . .
N4 N 0.82475(9) 0.16025(6) 0.62568(9) 0.0272(3) Uani 1 1 d . . .
N5 N 1.07919(9) 0.19283(5) 0.61897(9) 0.0272(3) Uani 1 1 d . . .
O1 O 0.97895(8) -0.14914(5) 0.25208(7) 0.0305(3) Uani 1 1 d . . .
O2 O 0.89574(8) -0.01888(5) 0.23678(8) 0.0340(3) Uani 1 1 d . . .
O3 O 0.80212(7) -0.07816(4) 0.32706(7) 0.0279(3) Uani 1 1 d . . .
O4 O 0.74336(8) 0.03416(4) 0.45007(8) 0.0320(3) Uani 1 1 d . . .
O5 O 0.82585(8) 0.05582(4) 0.31525(7) 0.0302(3) Uani 1 1 d . . .
O6 O 0.89651(8) 0.17443(5) 0.41354(7) 0.0313(3) Uani 1 1 d . . .
O7 O 0.77361(7) 0.13064(4) 0.49219(7) 0.0274(3) Uani 1 1 d . . .
O8 O 0.86669(8) 0.17505(5) 0.69065(7) 0.0333(3) Uani 1 1 d . . .
O9 O 0.94208(7) 0.21253(5) 0.56177(7) 0.0280(3) Uani 1 1 d . . .
O10 O 1.14527(8) 0.17393(5) 0.65319(8) 0.0337(3) Uani 1 1 d . . .
C1 C 0.99499(12) -0.06944(7) 0.20206(11) 0.0304(4) Uani 1 1 d . . .
C2 C 1.02459(12) -0.12032(7) 0.20127(11) 0.0306(4) Uani 1 1 d . . .
H2A H 1.0808 -0.1207 0.2206 0.037 Uiso 1 1 calc R . .
C3 C 1.02085(12) -0.13831(7) 0.11672(11) 0.0301(4) Uani 1 1 d . . .
C4 C 0.94915(14) -0.14933(8) 0.08011(13) 0.0438(5) Uani 1 1 d . . .
H4A H 0.9019 -0.1475 0.1089 0.053 Uiso 1 1 calc R . .
C5 C 0.94602(16) -0.16304(9) 0.00174(15) 0.0555(7) Uani 1 1 d . . .
H5A H 0.8967 -0.1710 -0.0227 0.067 Uiso 1 1 calc R . .
C6 C 1.01392(16) -0.16518(8) -0.04104(14) 0.0499(6) Uani 1 1 d . . .
H6A H 1.0115 -0.1746 -0.0948 0.060 Uiso 1 1 calc R . .
C7 C 1.08461(15) -0.15368(8) -0.00584(14) 0.0480(6) Uani 1 1 d . . .
H7A H 1.1315 -0.1548 -0.0353 0.058 Uiso 1 1 calc R . .
C8 C 1.08847(13) -0.14036(8) 0.07296(13) 0.0405(5) Uani 1 1 d . . .
H8A H 1.1381 -0.1326 0.0970 0.049 Uiso 1 1 calc R . .
C9 C 1.04163(12) -0.03076(7) 0.16556(12) 0.0342(4) Uani 1 1 d . . .
C10 C 1.12082(15) -0.02585(10) 0.18409(18) 0.0600(7) Uani 1 1 d . . .
H10A H 1.1461 -0.0477 0.2194 0.072 Uiso 1 1 calc R . .
C11 C 1.16375(17) 0.01108(11) 0.1511(2) 0.0783(10) Uani 1 1 d . . .
H11A H 1.2180 0.0148 0.1652 0.094 Uiso 1 1 calc R . .
C12 C 1.12901(18) 0.04204(10) 0.09869(18) 0.0653(8) Uani 1 1 d . . .
H12A H 1.1590 0.0671 0.0763 0.078 Uiso 1 1 calc R . .
C13 C 1.05138(17) 0.03690(9) 0.07875(15) 0.0558(7) Uani 1 1 d . . .
H13A H 1.0272 0.0582 0.0418 0.067 Uiso 1 1 calc R . .
C14 C 1.00712(15) 0.00065(8) 0.11211(13) 0.0438(5) Uani 1 1 d . . .
H14A H 0.9527 -0.0026 0.0981 0.053 Uiso 1 1 calc R . .
C15C C 0.73533(11) -0.04747(7) 0.44076(11) 0.0265(4) Uani 1 1 d . . .
C16C C 0.74808(11) -0.09016(6) 0.38730(11) 0.0263(4) Uani 1 1 d . . .
H16A H 0.7712 -0.1169 0.4196 0.032 Uiso 1 1 calc R . .
C17C C 0.66991(11) -0.10679(7) 0.35077(11) 0.0284(4) Uani 1 1 d . . .
C18A C 0.60558(13) -0.07707(8) 0.34095(15) 0.0469(6) Uani 1 1 d . . .
H18A H 0.6090 -0.0449 0.3589 0.056 Uiso 1 1 calc R . .
C19C C 0.53594(14) -0.09313(9) 0.30547(16) 0.0541(7) Uani 1 1 d . . .
H19A H 0.4924 -0.0719 0.2992 0.065 Uiso 1 1 calc R . .
C20C C 0.52955(14) -0.13861(9) 0.27972(15) 0.0516(6) Uani 1 1 d . . .
H20A H 0.4820 -0.1495 0.2550 0.062 Uiso 1 1 calc R . .
C21C C 0.59248(17) -0.16872(10) 0.2898(2) 0.0771(10) Uani 1 1 d . . .
H21A H 0.5882 -0.2009 0.2723 0.092 Uiso 1 1 calc R . .
C22C C 0.66253(14) -0.15302(9) 0.32521(18) 0.0592(8) Uani 1 1 d . . .
H22A H 0.7056 -0.1745 0.3318 0.071 Uiso 1 1 calc R . .
C23A C 0.69775(12) -0.05407(7) 0.51726(12) 0.0345(5) Uani 1 1 d . . .
C24A C 0.63997(15) -0.02330(8) 0.54332(15) 0.0498(6) Uani 1 1 d . . .
H24A H 0.6239 0.0030 0.5114 0.060 Uiso 1 1 calc R . .
C25A C 0.60515(18) -0.03035(10) 0.61562(17) 0.0669(8) Uani 1 1 d . . .
H25A H 0.5655 -0.0089 0.6325 0.080 Uiso 1 1 calc R . .
C26A C 0.6276(2) -0.06793(11) 0.66249(16) 0.0703(9) Uani 1 1 d . . .
H26A H 0.6040 -0.0725 0.7121 0.084 Uiso 1 1 calc R . .
C27A C 0.68442(19) -0.09911(12) 0.63762(16) 0.0703(8) Uani 1 1 d . . .
H27A H 0.6999 -0.1253 0.6700 0.084 Uiso 1 1 calc R . .
C28C C 0.71946(15) -0.09242(9) 0.56510(14) 0.0515(6) Uani 1 1 d . . .
H28A H 0.7585 -0.1143 0.5482 0.062 Uiso 1 1 calc R . .
C29A C 0.90562(11) 0.12624(6) 0.30492(10) 0.0263(4) Uani 1 1 d . . .
C30 C 0.87147(12) 0.08351(7) 0.26207(10) 0.0288(4) Uani 1 1 d . . .
H30A H 0.9158 0.0633 0.2430 0.035 Uiso 1 1 calc R . .
C31 C 0.81885(12) 0.09750(7) 0.19193(11) 0.0331(4) Uani 1 1 d . . .
C32 C 0.81403(15) 0.06761(9) 0.12628(12) 0.0458(6) Uani 1 1 d . . .
H32A H 0.8472 0.0403 0.1238 0.055 Uiso 1 1 calc R . .
C33A C 0.76156(17) 0.07726(11) 0.06480(14) 0.0603(7) Uani 1 1 d . . .
H33A H 0.7588 0.0565 0.0206 0.072 Uiso 1 1 calc R . .
C34A C 0.71343(16) 0.11661(11) 0.06717(14) 0.0597(7) Uani 1 1 d . . .
H34A H 0.6772 0.1230 0.0249 0.072 Uiso 1 1 calc R . .
C35 C 0.71779(16) 0.14683(10) 0.13101(15) 0.0561(7) Uani 1 1 d . . .
H35A H 0.6846 0.1742 0.1327 0.067 Uiso 1 1 calc R . .
C36 C 0.77083(14) 0.13743(8) 0.19325(13) 0.0430(5) Uani 1 1 d . . .
H36A H 0.7740 0.1586 0.2369 0.052 Uiso 1 1 calc R . .
C37 C 0.97348(12) 0.15274(7) 0.2736(1) 0.0303(4) Uani 1 1 d . . .
C38 C 1.03899(13) 0.12758(8) 0.24785(13) 0.0414(5) Uani 1 1 d . . .
H38A H 1.0391 0.0936 0.2494 0.050 Uiso 1 1 calc R . .
C39 C 1.10394(14) 0.15172(9) 0.22011(14) 0.0493(6) Uani 1 1 d . . .
H39A H 1.1486 0.1342 0.2034 0.059 Uiso 1 1 calc R . .
C40 C 1.10430(14) 0.20077(9) 0.21650(13) 0.0482(6) Uani 1 1 d . . .
H40A H 1.1490 0.2171 0.1973 0.058 Uiso 1 1 calc R . .
C41 C 1.03935(14) 0.22631(8) 0.24100(13) 0.0442(5) Uani 1 1 d . . .
H41A H 1.0392 0.2602 0.2379 0.053 Uiso 1 1 calc R . .
C42 C 0.97446(13) 0.20238(7) 0.27014(12) 0.0363(5) Uani 1 1 d . . .
H42A H 0.9304 0.2201 0.2878 0.044 Uiso 1 1 calc R . .
C43 C 0.76217(11) 0.13486(7) 0.63305(11) 0.0262(4) Uani 1 1 d . . .
C44A C 0.72402(10) 0.11849(7) 0.5561(1) 0.0258(4) Uani 1 1 d . . .
H44A H 0.7191 0.0829 0.5578 0.031 Uiso 1 1 calc R . .
C45 C 0.64191(11) 0.13939(7) 0.54222(10) 0.0272(4) Uani 1 1 d . . .
C46 C 0.62288(14) 0.18510(8) 0.56524(14) 0.0480(6) Uani 1 1 d . . .
H46A H 0.6611 0.2041 0.5925 0.058 Uiso 1 1 calc R . .
C47 C 0.54810(17) 0.20352(10) 0.54886(16) 0.0640(8) Uani 1 1 d . . .
H47A H 0.5357 0.2352 0.5644 0.077 Uiso 1 1 calc R . .
C48 C 0.49238(15) 0.17641(11) 0.51061(16) 0.0603(7) Uani 1 1 d . . .
H48A H 0.4411 0.1890 0.5003 0.072 Uiso 1 1 calc R . .
C49 C 0.51042(16) 0.13132(11) 0.48729(19) 0.0722(9) Uani 1 1 d . . .
H49A H 0.4717 0.1125 0.4604 0.087 Uiso 1 1 calc R . .
C50 C 0.58507(14) 0.11280(9) 0.50267(16) 0.0546(7) Uani 1 1 d . . .
H50A H 0.5972 0.0814 0.4857 0.066 Uiso 1 1 calc R . .
C51 C 0.72674(11) 0.12088(7) 0.70842(11) 0.0302(4) Uani 1 1 d . . .
C52 C 0.72250(13) 0.15269(8) 0.77148(12) 0.0406(5) Uani 1 1 d . . .
H52A H 0.7446 0.1838 0.7671 0.049 Uiso 1 1 calc R . .
C53 C 0.68636(14) 0.13945(10) 0.84032(13) 0.0508(6) Uani 1 1 d . . .
H53A H 0.6828 0.1617 0.8824 0.061 Uiso 1 1 calc R . .
C54A C 0.65555(14) 0.09415(10) 0.84799(13) 0.0512(6) Uani 1 1 d . . .
H54A H 0.6314 0.0850 0.8956 0.061 Uiso 1 1 calc R . .
C55A C 0.65973(13) 0.06195(9) 0.78636(13) 0.0458(6) Uani 1 1 d . . .
H55A H 0.6388 0.0306 0.7918 0.055 Uiso 1 1 calc R . .
C56 C 0.69455(12) 0.07547(8) 0.71651(12) 0.0380(5) Uani 1 1 d . . .
H56A H 0.6964 0.0535 0.6740 0.046 Uiso 1 1 calc R . .
C57 C 1.08378(11) 0.21387(6) 0.55149(11) 0.0275(4) Uani 1 1 d . . .
C58 C 1.00509(11) 0.23065(7) 0.51658(11) 0.0286(4) Uani 1 1 d . . .
H58A H 0.9993 0.2179 0.4618 0.034 Uiso 1 1 calc R . .
C59A C 1.00176(11) 0.28505(7) 0.51305(11) 0.0299(4) Uani 1 1 d . . .
C60 C 0.98427(15) 0.30846(9) 0.44315(13) 0.0464(6) Uani 1 1 d . . .
H60A H 0.9759 0.2906 0.3961 0.056 Uiso 1 1 calc R . .
C61A C 0.97880(16) 0.35818(9) 0.44125(17) 0.0587(7) Uani 1 1 d . . .
H61A H 0.9675 0.3739 0.3927 0.070 Uiso 1 1 calc R . .
C62 C 0.98938(15) 0.38440(9) 0.50773(18) 0.0561(7) Uani 1 1 d . . .
H62A H 0.9840 0.4182 0.5062 0.067 Uiso 1 1 calc R . .
C63 C 1.00809(16) 0.36144(9) 0.57797(16) 0.0559(7) Uani 1 1 d . . .
H63A H 1.0168 0.3795 0.6247 0.067 Uiso 1 1 calc R . .
C64 C 1.01417(14) 0.31197(8) 0.58000(14) 0.0449(6) Uani 1 1 d . . .
H64A H 1.0271 0.2965 0.6284 0.054 Uiso 1 1 calc R . .
C65 C 1.15710(12) 0.22203(7) 0.50872(12) 0.0320(4) Uani 1 1 d . . .
C66 C 1.15859(13) 0.21691(8) 0.42742(13) 0.0434(5) Uani 1 1 d . . .
H66A H 1.1125 0.2070 0.3988 0.052 Uiso 1 1 calc R . .
C67 C 1.22849(15) 0.22648(10) 0.38789(16) 0.0572(7) Uani 1 1 d . . .
H67A H 1.2297 0.2228 0.3324 0.069 Uiso 1 1 calc R . .
C68 C 1.29478(15) 0.24104(10) 0.42824(17) 0.0598(7) Uani 1 1 d . . .
H68A H 1.3416 0.2478 0.4007 0.072 Uiso 1 1 calc R . .
C69 C 1.29399(14) 0.24594(9) 0.50802(18) 0.0562(7) Uani 1 1 d . . .
H69A H 1.3404 0.2559 0.5359 0.067 Uiso 1 1 calc R . .
C70 C 1.22593(13) 0.23642(8) 0.54882(14) 0.0428(5) Uani 1 1 d . . .
H70A H 1.2262 0.2397 0.6045 0.051 Uiso 1 1 calc R . .

loop_
_atom_site_aniso_label
_atom_site_aniso_U_11
_atom_site_aniso_U_22
_atom_site_aniso_U_33
_atom_site_aniso_U_23
_atom_site_aniso_U_13
_atom_site_aniso_U_12
Cu1 0.03009(13) 0.02746(12) 0.03149(13) 0.00282(9) 0.00952(9) 0.00401(10)
Cu2 0.02855(12) 0.02281(11) 0.02524(12) -0.00201(9) 0.00473(9) -0.00167(9)
Cu3 0.03066(12) 0.02392(11) 0.02244(11) -0.00393(9) 0.00465(9) -0.00345(9)
Cu4 0.02467(12) 0.02702(12) 0.02357(11) -0.00322(9) 0.00318(9) -0.00520(9)
Cu5 0.02403(12) 0.03185(13) 0.02563(12) 0.00108(9) 0.00179(9) -0.00382(9)
N1 0.0332(9) 0.0259(8) 0.0292(8) -0.0012(6) 0.0057(7) 0.0028(7)
N2 0.0295(8) 0.0245(8) 0.0271(8) -0.0056(6) 0.0024(6) -0.0021(7)
N3 0.0327(9) 0.0259(8) 0.0237(8) -0.0027(6) 0.0026(6) -0.0040(7)
N4 0.0242(8) 0.0325(8) 0.0250(8) -0.0042(6) 0.0028(6) -0.0027(7)
N5 0.0246(8) 0.0242(8) 0.0326(9) -0.0002(6) 0.0004(6) 0.0004(6)
O1 0.0289(7) 0.0318(7) 0.0312(7) 0.0057(6) 0.0093(5) 0.0056(6)
O2 0.0415(8) 0.0246(7) 0.0364(8) 0.0020(6) 0.0136(6) 0.0033(6)
O3 0.0283(7) 0.0226(6) 0.0332(7) -0.0023(5) 0.0106(5) -0.0015(5)
O4 0.0421(8) 0.0235(7) 0.0310(7) -0.0073(5) 0.0116(6) -0.0054(6)
O5 0.0463(8) 0.0231(6) 0.0215(6) -0.0007(5) 0.0085(6) -0.0052(6)
O6 0.0381(8) 0.0292(7) 0.0268(7) -0.0078(5) 0.0067(6) -0.0121(6)
O7 0.0287(7) 0.0283(7) 0.0255(7) -0.0073(5) 0.0077(5) -0.0075(5)
O8 0.0264(7) 0.0502(9) 0.0234(7) -0.0047(6) -0.0003(5) -0.0105(6)
O9 0.0244(7) 0.0346(7) 0.0251(7) 0.0001(5) 0.0021(5) -0.0084(6)
O10 0.0265(7) 0.0330(7) 0.0416(8) 0.0095(6) 0.0041(6) 0.0049(6)
C1 0.0342(11) 0.032(1) 0.0253(10) -0.0006(8) 0.0041(8) 0.0003(8)
C2 0.0292(10) 0.0342(10) 0.0288(10) 0.0039(8) 0.0078(8) 0.0020(8)
C3 0.0342(11) 0.0262(9) 0.0303(10) 0.0027(8) 0.0091(8) 0.0039(8)
C4 0.0392(12) 0.0526(14) 0.0401(12) -0.0063(10) 0.0095(10) -0.0049(11)
C5 0.0572(16) 0.0641(17) 0.0450(14) -0.0071(12) -0.0002(12) -0.0096(13)
C6 0.0734(18) 0.0430(13) 0.0337(12) -0.0055(10) 0.0112(12) -0.0065(12)
C7 0.0562(15) 0.0479(14) 0.0410(13) -0.0019(10) 0.0235(11) 0.0041(12)
C8 0.0373(12) 0.0441(13) 0.0405(12) -0.0012(10) 0.0095(9) 0.0035(10)
C9 0.0385(12) 0.0308(10) 0.0337(11) -0.0017(8) 0.0122(9) -0.0038(9)
C10 0.0428(14) 0.0529(15) 0.084(2) 0.0150(14) 0.0021(13) -0.0083(12)
C11 0.0450(16) 0.066(2) 0.124(3) 0.0183(19) 0.0148(17) -0.0185(14)
C12 0.070(2) 0.0432(15) 0.084(2) 0.0038(14) 0.0360(16) -0.0159(14)
C13 0.080(2) 0.0432(14) 0.0453(14) 0.0088(11) 0.0222(13) -0.0042(13)
C14 0.0505(14) 0.0440(13) 0.0374(12) 0.0056(10) 0.0116(10) -0.0031(11)
C15C 0.0246(9) 0.0260(9) 0.0289(10) -0.0028(7) 0.0041(7) -0.0031(7)
C16C 0.0243(9) 0.0251(9) 0.0296(10) -0.0003(7) 0.0044(7) -0.0007(7)
C17C 0.027(1) 0.0275(9) 0.0309(10) -0.0004(8) 0.0037(8) -0.0024(8)
C18A 0.0380(12) 0.0344(12) 0.0677(16) -0.0109(11) -0.0104(11) 0.0033(10)
C19C 0.0361(13) 0.0527(15) 0.0727(18) -0.0019(13) -0.0156(12) 0.0050(11)
C20C 0.0375(13) 0.0524(15) 0.0642(16) 0.0008(12) -0.0135(11) -0.0122(11)
C21C 0.0557(17) 0.0428(15) 0.131(3) -0.0373(17) -0.0256(18) -0.0056(13)
C22C 0.0379(13) 0.0363(13) 0.102(2) -0.0224(13) -0.0174(14) 0.0059(10)
C23A 0.0377(11) 0.0335(11) 0.0327(11) -0.0065(9) 0.0099(8) -0.0127(9)
C24A 0.0586(15) 0.0335(12) 0.0589(15) -0.0052(11) 0.0321(12) -0.0070(11)
C25A 0.083(2) 0.0459(15) 0.0747(19) -0.0215(14) 0.0525(16) -0.0178(14)
C26A 0.099(2) 0.070(2) 0.0432(15) -0.0112(14) 0.0327(15) -0.0295(18)
C27A 0.085(2) 0.085(2) 0.0425(15) 0.0181(14) 0.0151(14) -0.0046(18)
C28C 0.0557(15) 0.0588(16) 0.0403(13) 0.0104(11) 0.0093(11) 0.0022(12)
C29A 0.0323(10) 0.0242(9) 0.0223(9) 0.0017(7) 0.0015(7) 0.0007(8)
C30 0.0382(11) 0.0262(9) 0.0225(9) -0.0003(7) 0.0085(8) -0.0020(8)
C31 0.0398(12) 0.0357(11) 0.0238(10) 0.0018(8) 0.0028(8) -0.0091(9)
C32 0.0568(15) 0.0507(14) 0.0301(11) -0.0054(10) 0.0014(10) -0.0062(11)
C33A 0.0672(18) 0.085(2) 0.0281(12) -0.0093(12) -0.0036(11) -0.0131(16)
C34A 0.0560(16) 0.090(2) 0.0327(13) 0.0146(13) -0.0086(11) -0.0108(15)
C35 0.0553(16) 0.0608(16) 0.0518(16) 0.0124(13) -0.0082(12) 0.0043(13)
C36 0.0488(14) 0.0427(12) 0.0373(12) -0.0002(10) -0.0031(10) 0.0003(11)
C37 0.0379(11) 0.0329(10) 0.0202(9) 0.0014(8) 0.0015(8) -0.0055(9)
C38 0.0464(13) 0.0355(12) 0.0429(13) -0.0002(9) 0.0106(10) -0.0007(10)
C39 0.0397(13) 0.0554(15) 0.0535(15) -0.0013(12) 0.0162(11) -0.0022(11)
C40 0.0455(14) 0.0604(16) 0.0392(13) 0.0023(11) 0.0111(10) -0.0167(12)
C41 0.0584(15) 0.0360(12) 0.0387(12) 0.0034(9) 0.0087(11) -0.0115(11)
C42 0.0459(13) 0.0322(11) 0.0311(11) 0.0013(8) 0.0064(9) -0.0025(9)
C43 0.0235(9) 0.0282(9) 0.0270(9) -0.0026(7) 0.0026(7) -0.0002(8)
C44A 0.0248(9) 0.0267(9) 0.0261(9) -0.0051(7) 0.0032(7) -0.0041(7)
C45 0.0271(10) 0.0311(10) 0.0235(9) -0.0003(7) 0.0033(7) -0.0004(8)
C46 0.0472(14) 0.0451(13) 0.0509(14) -0.0143(11) -0.0124(11) 0.0114(11)
C47 0.0723(19) 0.0617(17) 0.0576(17) -0.0138(13) -0.0070(14) 0.0343(15)
C48 0.0384(14) 0.083(2) 0.0592(17) 0.0098(14) -0.0009(12) 0.0241(14)
C49 0.0414(15) 0.072(2) 0.102(2) 0.0053(17) -0.0270(15) -0.0030(14)
C50 0.0410(13) 0.0385(13) 0.0832(19) -0.0086(12) -0.0200(13) -0.0026(11)
C51 0.0191(9) 0.0438(12) 0.0277(10) 0.0010(8) 0.0020(7) -0.0024(8)
C52 0.0383(12) 0.0522(13) 0.0316(11) -0.005(1) 0.0085(9) -0.0065(10)
C53 0.0449(14) 0.0767(18) 0.0312(12) -0.0092(11) 0.0084(10) -0.0098(13)
C54A 0.0377(13) 0.0848(19) 0.0313(12) 0.0090(12) 0.0060(9) -0.0110(13)
C55A 0.0341(12) 0.0610(15) 0.0422(13) 0.0129(11) 0.0032(9) -0.0125(11)
C56 0.0331(11) 0.0480(13) 0.0330(11) 0.0017(9) 0.0007(9) -0.009(1)
C57 0.028(1) 0.0231(9) 0.0317(10) -0.0022(8) 0.0051(8) -0.0034(8)
C58 0.0275(10) 0.0311(10) 0.0272(10) 0.0009(8) 0.0024(7) -0.0067(8)
C59A 0.0219(9) 0.0311(10) 0.0368(11) 0.0040(8) -0.0003(8) -0.0039(8)
C60 0.0563(15) 0.0472(13) 0.0356(12) 0.005(1) 0.0013(10) 0.0041(11)
C61A 0.0647(17) 0.0505(15) 0.0611(17) 0.0250(13) 0.0033(13) 0.0070(13)
C62 0.0507(15) 0.0331(12) 0.085(2) 0.0118(13) 0.0041(14) -0.0002(11)
C63 0.0617(17) 0.0365(13) 0.0688(18) -0.0067(12) -0.0109(13) -0.0038(12)
C64 0.0543(14) 0.0365(12) 0.0434(13) 0.0015(10) -0.0081(11) -0.0043(11)
C65 0.0292(10) 0.0258(10) 0.0413(11) 0.0072(8) 0.0079(8) 0.0009(8)
C66 0.0358(12) 0.0543(14) 0.0406(12) 0.0097(10) 0.0099(9) 0.0029(10)
C67 0.0477(15) 0.0743(18) 0.0504(15) 0.0225(13) 0.0203(12) 0.0085(13)
C68 0.0358(14) 0.0669(18) 0.078(2) 0.0289(15) 0.0227(13) 0.0070(12)
C69 0.0286(12) 0.0544(15) 0.086(2) 0.0153(14) 0.0077(12) -0.0063(11)
C70 0.0346(12) 0.0401(12) 0.0540(14) 0.0063(10) 0.0036(10) -0.0067(10)

loop_
_atom_type_symbol
_atom_type_description
_atom_type_scat_dispersion_real
_atom_type_scat_dispersion_imag
_atom_type_scat_source
C C 0.0033 0.0016 'International Tables Vol C Tables 4.2.6.8 and 6.1.1.4'
H H 0.0000 0.0000 'International Tables Vol C Tables 4.2.6.8 and 6.1.1.4'
N N 0.0061 0.0033 'International Tables Vol C Tables 4.2.6.8 and 6.1.1.4'
O O 0.0106 0.0060 'International Tables Vol C Tables 4.2.6.8 and 6.1.1.4'
Cl Cl 0.1484 0.1585 'International Tables Vol C Tables 4.2.6.8 and 6.1.1.4'
Cu Cu 0.3201 1.2651 'International Tables Vol C Tables 4.2.6.8 and 6.1.1.4'

loop_
_geom_angle_atom_site_label_1
_geom_angle_atom_site_label_2
_geom_angle_atom_site_label_3
_geom_angle
_geom_angle_site_symmetry_1
_geom_angle_site_symmetry_3
_geom_angle_publ_flag
O10 Cu1 O3 95.63(6) 3_756 . ?
O10 Cu1 O1 92.31(6) 3_756 . ?
O3 Cu1 O1 169.34(6) . . ?
O10 Cu1 N1 172.86(6) 3_756 . ?
O3 Cu1 N1 88.78(6) . . ?
O1 Cu1 N1 82.65(6) . . ?
O5 Cu2 O3 171.93(6) . . ?
O5 Cu2 O2 93.66(6) . . ?
O3 Cu2 O2 94.33(5) . . ?
O5 Cu2 N2 88.54(6) . . ?
O3 Cu2 N2 83.75(6) . . ?
O2 Cu2 N2 170.41(6) . . ?
O5 Cu3 O7 169.89(5) . . ?
O5 Cu3 O4 93.78(5) . . ?
O7 Cu3 O4 95.99(5) . . ?
O5 Cu3 N3 82.63(6) . . ?
O7 Cu3 N3 88.23(6) . . ?
O4 Cu3 N3 168.96(6) . . ?
O6 Cu4 O7 93.77(5) . . ?
O6 Cu4 O9 94.94(5) . . ?
O7 Cu4 O9 171.24(5) . . ?
O6 Cu4 N4 172.17(6) . . ?
O7 Cu4 N4 82.38(6) . . ?
O9 Cu4 N4 88.86(6) . . ?
O8 Cu5 O9 92.12(5) . . ?
O8 Cu5 O1 96.02(6) . 3_756 ?
O9 Cu5 O1 166.54(6) . 3_756 ?
O8 Cu5 N5 172.03(6) . . ?
O9 Cu5 N5 82.19(6) . . ?
O1 Cu5 N5 88.58(6) 3_756 . ?
C1 N1 O2 119.39(16) . . ?
C1 N1 Cu1 116.42(13) . . ?
O2 N1 Cu1 123.68(12) . . ?
C15C N2 O4 119.54(15) . . ?
C15C N2 Cu2 115.74(13) . . ?
O4 N2 Cu2 124.08(11) . . ?
C29A N3 O6 119.65(15) . . ?
C29A N3 Cu3 116.00(12) . . ?
O6 N3 Cu3 123.38(11) . . ?
C43 N4 O8 120.26(15) . . ?
C43 N4 Cu4 117.08(12) . . ?
O8 N4 Cu4 122.51(11) . . ?
C57 N5 O10 119.36(16) . . ?
C57 N5 Cu5 117.17(13) . . ?
O10 N5 Cu5 123.29(11) . . ?
C2 O1 Cu1 114.36(11) . . ?
C2 O1 Cu5 122.38(11) . 3_756 ?
Cu1 O1 Cu5 108.84(6) . 3_756 ?
N1 O2 Cu2 113.53(10) . . ?
C16C O3 Cu2 113.95(10) . . ?
C16C O3 Cu1 125.99(11) . . ?
Cu2 O3 Cu1 115.32(6) . . ?
N2 O4 Cu3 113.77(10) . . ?
C30 O5 Cu2 125.15(11) . . ?
C30 O5 Cu3 114.93(11) . . ?
Cu2 O5 Cu3 117.00(6) . . ?
N3 O6 Cu4 112.22(10) . . ?
C44A O7 Cu3 123.94(10) . . ?
C44A O7 Cu4 115.2(1) . . ?
Cu3 O7 Cu4 112.33(6) . . ?
N4 O8 Cu5 108.77(10) . . ?
C58 O9 Cu4 123.32(11) . . ?
C58 O9 Cu5 114.77(10) . . ?
Cu4 O9 Cu5 106.90(6) . . ?
N5 O10 Cu1 108.34(10) . 3_756 ?
N1 C1 C9 124.64(18) . . ?
N1 C1 C2 115.12(17) . . ?
C9 C1 C2 120.21(17) . . ?
O1 C2 C1 110.07(15) . . ?
O1 C2 C3 112.01(16) . . ?
C1 C2 C3 108.33(15) . . ?
O1 C2 H2A 108.8 . . ?
C1 C2 H2A 108.8 . . ?
C3 C2 H2A 108.8 . . ?
C8 C3 C4 118.57(19) . . ?
C8 C3 C2 120.41(19) . . ?
C4 C3 C2 120.83(18) . . ?
C3 C4 C5 120.3(2) . . ?
C3 C4 H4A 119.8 . . ?
C5 C4 H4A 119.8 . . ?
C6 C5 C4 120.5(2) . . ?
C6 C5 H5A 119.8 . . ?
C4 C5 H5A 119.8 . . ?
C7 C6 C5 119.6(2) . . ?
C7 C6 H6A 120.2 . . ?
C5 C6 H6A 120.2 . . ?
C6 C7 C8 120.3(2) . . ?
C6 C7 H7A 119.8 . . ?
C8 C7 H7A 119.8 . . ?
C3 C8 C7 120.7(2) . . ?
C3 C8 H8A 119.7 . . ?
C7 C8 H8A 119.7 . . ?
C10 C9 C14 118.7(2) . . ?
C10 C9 C1 120.2(2) . . ?
C14 C9 C1 121.13(19) . . ?
C9 C10 C11 119.9(3) . . ?
C9 C10 H10A 120.0 . . ?
C11 C10 H10A 120.0 . . ?
C12 C11 C10 120.9(3) . . ?
C12 C11 H11A 119.5 . . ?
C10 C11 H11A 119.5 . . ?
C13 C12 C11 119.6(2) . . ?
C13 C12 H12A 120.2 . . ?
C11 C12 H12A 120.2 . . ?
C12 C13 C14 120.3(3) . . ?
C12 C13 H13A 119.8 . . ?
C14 C13 H13A 119.8 . . ?
C9 C14 C13 120.5(2) . . ?
C9 C14 H14A 119.7 . . ?
C13 C14 H14A 119.7 . . ?
N2 C15C C23A 126.21(17) . . ?
N2 C15C C16C 113.69(16) . . ?
C23A C15C C16C 120.01(16) . . ?
O3 C16C C15C 110.29(14) . . ?
O3 C16C C17C 110.25(15) . . ?
C15C C16C C17C 110.41(15) . . ?
O3 C16C H16A 108.6 . . ?
C15C C16C H16A 108.6 . . ?
C17C C16C H16A 108.6 . . ?
C22C C17C C18A 117.79(19) . . ?
C22C C17C C16C 119.34(18) . . ?
C18A C17C C16C 122.87(17) . . ?
C17C C18A C19C 121.3(2) . . ?
C17C C18A H18A 119.4 . . ?
C19C C18A H18A 119.4 . . ?
C20C C19C C18A 120.5(2) . . ?
C20C C19C H19A 119.8 . . ?
C18A C19C H19A 119.8 . . ?
C19C C20C C21C 119.0(2) . . ?
C19C C20C H20A 120.5 . . ?
C21C C20C H20A 120.5 . . ?
C20C C21C C22C 121.0(2) . . ?
C20C C21C H21A 119.5 . . ?
C22C C21C H21A 119.5 . . ?
C17C C22C C21C 120.4(2) . . ?
C17C C22C H22A 119.8 . . ?
C21C C22C H22A 119.8 . . ?
C24A C23A C28C 118.1(2) . . ?
C24A C23A C15C 121.9(2) . . ?
C28C C23A C15C 119.9(2) . . ?
C23A C24A C25A 120.9(2) . . ?
C23A C24A H24A 119.5 . . ?
C25A C24A H24A 119.5 . . ?
C26A C25A C24A 120.4(3) . . ?
C26A C25A H25A 119.8 . . ?
C24A C25A H25A 119.8 . . ?
C25A C26A C27A 119.7(3) . . ?
C25A C26A H26A 120.1 . . ?
C27A C26A H26A 120.1 . . ?
C26A C27A C28C 120.3(3) . . ?
C26A C27A H27A 119.9 . . ?
C28C C27A H27A 119.9 . . ?
C23A C28C C27A 120.6(3) . . ?
C23A C28C H28A 119.7 . . ?
C27A C28C H28A 119.7 . . ?
N3 C29A C37 124.67(16) . . ?
N3 C29A C30 114.26(16) . . ?
C37 C29A C30 121.07(16) . . ?
O5 C30 C29A 109.32(15) . . ?
O5 C30 C31 108.58(16) . . ?
C29A C30 C31 112.61(15) . . ?
O5 C30 H30A 108.8 . . ?
C29A C30 H30A 108.8 . . ?
C31 C30 H30A 108.8 . . ?
C36 C31 C32 118.35(19) . . ?
C36 C31 C30 121.91(17) . . ?
C32 C31 C30 119.57(19) . . ?
C33A C32 C31 120.7(2) . . ?
C33A C32 H32A 119.6 . . ?
C31 C32 H32A 119.6 . . ?
C34A C33A C32 120.4(2) . . ?
C34A C33A H33A 119.8 . . ?
C32 C33A H33A 119.8 . . ?
C33A C34A C35 119.8(2) . . ?
C33A C34A H34A 120.1 . . ?
C35 C34A H34A 120.1 . . ?
C34A C35 C36 120.2(3) . . ?
C34A C35 H35A 119.9 . . ?
C36 C35 H35A 119.9 . . ?
C31 C36 C35 120.5(2) . . ?
C31 C36 H36A 119.7 . . ?
C35 C36 H36A 119.7 . . ?
C42 C37 C38 118.72(19) . . ?
C42 C37 C29A 121.76(18) . . ?
C38 C37 C29A 119.51(18) . . ?
C39 C38 C37 120.4(2) . . ?
C39 C38 H38A 119.8 . . ?
C37 C38 H38A 119.8 . . ?
C40 C39 C38 120.5(2) . . ?
C40 C39 H39A 119.8 . . ?
C38 C39 H39A 119.8 . . ?
C39 C40 C41 119.8(2) . . ?
C39 C40 H40A 120.1 . . ?
C41 C40 H40A 120.1 . . ?
C40 C41 C42 120.0(2) . . ?
C40 C41 H41A 120.0 . . ?
C42 C41 H41A 120.0 . . ?
C41 C42 C37 120.5(2) . . ?
C41 C42 H42A 119.8 . . ?
C37 C42 H42A 119.8 . . ?
N4 C43 C51 125.73(16) . . ?
N4 C43 C44A 114.72(16) . . ?
C51 C43 C44A 119.55(16) . . ?
O7 C44A C43 109.72(14) . . ?
O7 C44A C45 110.08(14) . . ?
C43 C44A C45 112.70(15) . . ?
O7 C44A H44A 108.1 . . ?
C43 C44A H44A 108.1 . . ?
C45 C44A H44A 108.1 . . ?
C46 C45 C50 118.27(19) . . ?
C46 C45 C44A 122.15(17) . . ?
C50 C45 C44A 119.53(18) . . ?
C45 C46 C47 120.4(2) . . ?
C45 C46 H46A 119.8 . . ?
C47 C46 H46A 119.8 . . ?
C48 C47 C46 120.4(2) . . ?
C48 C47 H47A 119.8 . . ?
C46 C47 H47A 119.8 . . ?
C49 C48 C47 119.8(2) . . ?
C49 C48 H48A 120.1 . . ?
C47 C48 H48A 120.1 . . ?
C48 C49 C50 120.2(3) . . ?
C48 C49 H49A 119.9 . . ?
C50 C49 H49A 119.9 . . ?
C45 C50 C49 120.9(2) . . ?
C45 C50 H50A 119.6 . . ?
C49 C50 H50A 119.6 . . ?
C56 C51 C52 118.59(19) . . ?
C56 C51 C43 119.70(18) . . ?
C52 C51 C43 121.68(18) . . ?
C53 C52 C51 120.7(2) . . ?
C53 C52 H52A 119.7 . . ?
C51 C52 H52A 119.7 . . ?
C54A C53 C52 120.2(2) . . ?
C54A C53 H53A 119.9 . . ?
C52 C53 H53A 119.9 . . ?
C53 C54A C55A 120.0(2) . . ?
C53 C54A H54A 120.0 . . ?
C55A C54A H54A 120.0 . . ?
C54A C55A C56 120.0(2) . . ?
C54A C55A H55A 120.0 . . ?
C56 C55A H55A 120.0 . . ?
C51 C56 C55A 120.6(2) . . ?
C51 C56 H56A 119.7 . . ?
C55A C56 H56A 119.7 . . ?
N5 C57 C65 125.37(17) . . ?
N5 C57 C58 114.50(16) . . ?
C65 C57 C58 120.13(16) . . ?
O9 C58 C57 109.98(15) . . ?
O9 C58 C59A 110.44(16) . . ?
C57 C58 C59A 110.80(15) . . ?
O9 C58 H58A 108.5 . . ?
C57 C58 H58A 108.5 . . ?
C59A C58 H58A 108.5 . . ?
C64 C59A C60 118.4(2) . . ?
C64 C59A C58 120.61(18) . . ?
C60 C59A C58 120.94(18) . . ?
C59A C60 C61A 120.4(2) . . ?
C59A C60 H60A 119.8 . . ?
C61A C60 H60A 119.8 . . ?
C62 C61A C60 120.9(2) . . ?
C62 C61A H61A 119.6 . . ?
C60 C61A H61A 119.6 . . ?
C61A C62 C63 119.3(2) . . ?
C61A C62 H62A 120.3 . . ?
C63 C62 H62A 120.3 . . ?
C62 C63 C64 119.9(2) . . ?
C62 C63 H63A 120.0 . . ?
C64 C63 H63A 120.0 . . ?
C59A C64 C63 121.0(2) . . ?
C59A C64 H64A 119.5 . . ?
C63 C64 H64A 119.5 . . ?
C66 C65 C70 118.6(2) . . ?
C66 C65 C57 120.77(18) . . ?
C70 C65 C57 120.58(19) . . ?
C65 C66 C67 119.6(2) . . ?
C65 C66 H66A 120.2 . . ?
C67 C66 H66A 120.2 . . ?
C68 C67 C66 120.7(2) . . ?
C68 C67 H67A 119.6 . . ?
C66 C67 H67A 119.6 . . ?
C69 C68 C67 120.1(2) . . ?
C69 C68 H68A 120.0 . . ?
C67 C68 H68A 120.0 . . ?
C68 C69 C70 120.5(2) . . ?
C68 C69 H69A 119.8 . . ?
C70 C69 H69A 119.8 . . ?
C69 C70 C65 120.5(2) . . ?
C69 C70 H70A 119.8 . . ?
C65 C70 H70A 119.8 . . ?

loop_
_geom_bond_atom_site_label_1
_geom_bond_atom_site_label_2
_geom_bond_distance
_geom_bond_site_symmetry_2
_geom_bond_publ_flag
Cu1 O10 1.9094(13) 3_756 ?
Cu1 O3 1.9242(12) . ?
Cu1 O1 1.9310(13) . ?
Cu1 N1 1.9541(16) . ?
Cu2 O5 1.8885(13) . ?
Cu2 O3 1.8965(12) . ?
Cu2 O2 1.8981(14) . ?
Cu2 N2 1.9534(16) . ?
Cu3 O5 1.8969(12) . ?
Cu3 O7 1.9045(12) . ?
Cu3 O4 1.9116(13) . ?
Cu3 N3 1.9638(16) . ?
Cu4 O6 1.9072(13) . ?
Cu4 O7 1.9098(12) . ?
Cu4 O9 1.9249(12) . ?
Cu4 N4 1.9555(16) . ?
Cu5 O8 1.9149(13) . ?
Cu5 O9 1.9307(12) . ?
Cu5 O1 1.9327(13) 3_756 ?
Cu5 N5 1.9561(16) . ?
N1 C1 1.287(2) . ?
N1 O2 1.3607(19) . ?
N2 C15C 1.295(2) . ?
N2 O4 1.3589(19) . ?
N3 C29A 1.293(2) . ?
N3 O6 1.3600(19) . ?
N4 C43 1.285(2) . ?
N4 O8 1.3618(19) . ?
N5 C57 1.293(2) . ?
N5 O10 1.3555(19) . ?
O1 C2 1.424(2) . ?
O1 Cu5 1.9327(13) 3_756 ?
O3 C16C 1.430(2) . ?
O5 C30 1.432(2) . ?
O7 C44A 1.431(2) . ?
O9 C58 1.424(2) . ?
O10 Cu1 1.9094(13) 3_756 ?
C1 C9 1.485(3) . ?
C1 C2 1.509(3) . ?
C2 C3 1.522(3) . ?
C2 H2A 1.0000 . ?
C3 C8 1.383(3) . ?
C3 C4 1.385(3) . ?
C4 C5 1.385(3) . ?
C4 H4A 0.9500 . ?
C5 C6 1.378(4) . ?
C5 H5A 0.9500 . ?
C6 C7 1.363(4) . ?
C6 H6A 0.9500 . ?
C7 C8 1.390(3) . ?
C7 H7A 0.9500 . ?
C8 H8A 0.9500 . ?
C9 C10 1.377(3) . ?
C9 C14 1.382(3) . ?
C10 C11 1.390(4) . ?
C10 H10A 0.9500 . ?
C11 C12 1.365(4) . ?
C11 H11A 0.9500 . ?
C12 C13 1.357(4) . ?
C12 H12A 0.9500 . ?
C13 C14 1.391(3) . ?
C13 H13A 0.9500 . ?
C14 H14A 0.9500 . ?
C15C C23A 1.473(3) . ?
C15C C16C 1.519(2) . ?
C16C C17C 1.521(2) . ?
C16C H16A 1.0000 . ?
C17C C22C 1.369(3) . ?
C17C C18A 1.378(3) . ?
C18A C19C 1.386(3) . ?
C18A H18A 0.9500 . ?
C19C C20C 1.349(3) . ?
C19C H19A 0.9500 . ?
C20C C21C 1.366(4) . ?
C20C H20A 0.9500 . ?
C21C C22C 1.388(3) . ?
C21C H21A 0.9500 . ?
C22C H22A 0.9500 . ?
C23A C24A 1.385(3) . ?
C23A C28C 1.390(3) . ?
C24A C25A 1.390(3) . ?
C24A H24A 0.9500 . ?
C25A C26A 1.367(4) . ?
C25A H25A 0.9500 . ?
C26A C27A 1.374(4) . ?
C26A H26A 0.9500 . ?
C27A C28C 1.394(3) . ?
C27A H27A 0.9500 . ?
C28C H28A 0.9500 . ?
C29A C37 1.478(3) . ?
C29A C30 1.507(3) . ?
C30 C31 1.521(3) . ?
C30 H30A 1.0000 . ?
C31 C36 1.382(3) . ?
C31 C32 1.395(3) . ?
C32 C33A 1.381(3) . ?
C32 H32A 0.9500 . ?
C33A C34A 1.371(4) . ?
C33A H33A 0.9500 . ?
C34A C35 1.376(4) . ?
C34A H34A 0.9500 . ?
C35 C36 1.395(3) . ?
C35 H35A 0.9500 . ?
C36 H36A 0.9500 . ?
C37 C42 1.390(3) . ?
C37 C38 1.394(3) . ?
C38 C39 1.384(3) . ?
C38 H38A 0.9500 . ?
C39 C40 1.373(3) . ?
C39 H39A 0.9500 . ?
C40 C41 1.385(3) . ?
C40 H40A 0.9500 . ?
C41 C42 1.389(3) . ?
C41 H41A 0.9500 . ?
C42 H42A 0.9500 . ?
C43 C51 1.481(3) . ?
C43 C44A 1.514(2) . ?
C44A C45 1.522(3) . ?
C44A H44A 1.0000 . ?
C45 C46 1.378(3) . ?
C45 C50 1.378(3) . ?
C46 C47 1.389(3) . ?
C46 H46A 0.9500 . ?
C47 C48 1.363(4) . ?
C47 H47A 0.9500 . ?
C48 C49 1.359(4) . ?
C48 H48A 0.9500 . ?
C49 C50 1.385(3) . ?
C49 H49A 0.9500 . ?
C50 H50A 0.9500 . ?
C51 C56 1.391(3) . ?
C51 C52 1.396(3) . ?
C52 C53 1.385(3) . ?
C52 H52A 0.9500 . ?
C53 C54A 1.378(4) . ?
C53 H53A 0.9500 . ?
C54A C55A 1.384(3) . ?
C54A H54A 0.9500 . ?
C55A C56 1.391(3) . ?
C55A H55A 0.9500 . ?
C56 H56A 0.9500 . ?
C57 C65 1.473(3) . ?
C57 C58 1.520(3) . ?
C58 C59A 1.524(3) . ?
C58 H58A 1.0000 . ?
C59A C64 1.376(3) . ?
C59A C60 1.382(3) . ?
C60 C61A 1.395(3) . ?
C60 H60A 0.9500 . ?
C61A C62 1.355(4) . ?
C61A H61A 0.9500 . ?
C62 C63 1.385(4) . ?
C62 H62A 0.9500 . ?
C63 C64 1.388(3) . ?
C63 H63A 0.9500 . ?
C64 H64A 0.9500 . ?
C65 C66 1.390(3) . ?
C65 C70 1.395(3) . ?
C66 C67 1.402(3) . ?
C66 H66A 0.9500 . ?
C67 C68 1.363(4) . ?
C67 H67A 0.9500 . ?
C68 C69 1.363(4) . ?
C68 H68A 0.9500 . ?
C69 C70 1.386(3) . ?
C69 H69A 0.9500 . ?
C70 H70A 0.9500 . ?
